data_2012548
loop_
_publ_author_name
'Jianping, Zhao '
'Muhammad, Ilias '
'Dunbar, D. Chuck '
'Khan, Ikhlas A. '
'Fischer, Nikolaus H. '
'Fronczek, Frank R.'

_publ_section_title
;
 Three ginkgolide hydrates from <i>Ginkgo biloba</i> L.: ginkgolide A
 monohydrate, ginkgolide C sesquihydrate and ginkgolide J dihydrate,
 all determined at 120K
;
_journal_issue 3
_journal_name_full 'Acta Crystallographica Section C'
_journal_page_first o195
_journal_page_last o198
_journal_paper_doi 10.1107/S0108270102000689
_journal_volume 58
_journal_year 2002
_chemical_formula_iupac 'C20 H24 O11, 1.5H2 O'
_chemical_formula_moiety 'C20 H24 O11, 1.5H2 O'
_chemical_formula_sum 'C20 H27 O12.5'
_chemical_formula_weight 467.42
_chemical_melting_point 558
_chemical_name_common 'ginkgolide C sesquihydrate'
_chemical_name_systematic
;
(1S,2R,3S,3aS,4R,6aR,7aR,7bR,8S,10aS,11S,11aR) 3-(1,1-dimethylethyl)
hexahydro-2,4,7b,11-tetrahydroxy-8-methyl-9H-1,7a-(epoxymethano)-1H,6aH-
cyclopenta[c]furo[2,3b]furo[3',2':3,4]cyclopenta[1,2-d]furan-5,9,12
(4H)-trione sesquihydrate
;
_space_group_IT_number 4
_symmetry_cell_setting monoclinic
_symmetry_space_group_name_Hall 'P 2yb'
_symmetry_space_group_name_H-M 'P 1 21 1'
_atom_sites_solution_hydrogens geom
_atom_sites_solution_primary direct
_atom_sites_solution_secondary difmap
_cell_angle_alpha 90
_cell_angle_beta 91.00(2)
_cell_angle_gamma 90
_cell_formula_units_Z 4
_cell_length_a 7.4945(15)
_cell_length_b 12.973(3)
_cell_length_c 20.934(4)
_cell_measurement_reflns_used 5587
_cell_measurement_temperature 120
_cell_measurement_theta_max 29.6
_cell_measurement_theta_min 2.5
_cell_volume 2035.0(7)
_computing_cell_refinement 'DENZO and SCALEPACK'
_computing_data_collection 'COLLECT (Nonius 2000)'
_computing_data_reduction 'DENZO and SCALEPACK (Otwinowski & Minor, 1997)'
_computing_molecular_graphics 'ORTEPIII (Burnett & Johnson, 1996)'
_computing_publication_material SHELXL97
_computing_structure_refinement 'SHELXL97 (Sheldrick, 1997)'
_computing_structure_solution 'SIR97 (Altomare et al., 1999)'
_diffrn_ambient_temperature 120
_diffrn_measured_fraction_theta_full .992
_diffrn_measured_fraction_theta_max .992
_diffrn_measurement_device 'KappaCCD (with Oxford Cryosystems Cryostream cooler)'
_diffrn_measurement_method ' \w scans with \k offsets'
_diffrn_radiation_monochromator graphite
_diffrn_radiation_source 'fine-focus sealed tube'
_diffrn_radiation_type MoK\a
_diffrn_radiation_wavelength .71073
_diffrn_reflns_av_R_equivalents .019
_diffrn_reflns_av_sigmaI/netI .026
_diffrn_reflns_limit_h_max 10
_diffrn_reflns_limit_h_min -10
_diffrn_reflns_limit_k_max 13
_diffrn_reflns_limit_k_min -18
_diffrn_reflns_limit_l_max 29
_diffrn_reflns_limit_l_min -29
_diffrn_reflns_number 22429
_diffrn_reflns_theta_full 29.6
_diffrn_reflns_theta_max 29.6
_diffrn_reflns_theta_min 2.7
_diffrn_standards_decay_% <2
_diffrn_standards_number 0
_exptl_absorpt_coefficient_mu .128
_exptl_absorpt_correction_type none
_exptl_crystal_colour colorless
_exptl_crystal_density_diffrn 1.526
_exptl_crystal_density_method 'not measured'
_exptl_crystal_description prism
_exptl_crystal_F_000 988
_exptl_crystal_size_max .47
_exptl_crystal_size_mid .27
_exptl_crystal_size_min .25
_refine_diff_density_max .37
_refine_diff_density_min -.18
_refine_ls_extinction_method none
_refine_ls_goodness_of_fit_ref 1.045
_refine_ls_hydrogen_treatment constr
_refine_ls_matrix_type full
_refine_ls_number_parameters 622
_refine_ls_number_reflns 5921
_refine_ls_number_restraints 1
_refine_ls_restrained_S_all 1.045
_refine_ls_R_factor_all .033
_refine_ls_R_factor_gt .031
_refine_ls_shift/su_max .001
_refine_ls_shift/su_mean .000
_refine_ls_structure_factor_coef Fsqd
_refine_ls_weighting_details 'calc w = 1/[\s^2^(Fo^2^)+(0.0549P)^2^+0.4304P] where P = (Fo^2^+2Fc^2^)/3'
_refine_ls_weighting_scheme calc
_refine_ls_wR_factor_gt .084
_refine_ls_wR_factor_ref .086
_reflns_number_gt 5752
_reflns_number_total 5921
_reflns_threshold_expression I>2\s(I)
_cod_data_source_file bk1627.cif
_cod_data_source_block III
_cod_original_sg_symbol_H-M 'P 21'
_cod_original_formula_sum 'C20 H27 O12.50'
_cod_database_code 2012548
_cod_database_fobs_code 2012548

loop_
_symmetry_equiv_pos_as_xyz
'x, y, z'
'-x, y+1/2, -z'

loop_
_atom_site_label
_atom_site_fract_x
_atom_site_fract_y
_atom_site_fract_z
_atom_site_U_iso_or_equiv
_atom_site_adp_type
_atom_site_calc_flag
_atom_site_refinement_flags
_atom_site_occupancy
_atom_site_disorder_assembly
_atom_site_disorder_group
_atom_site_type_symbol
O1A -.10445(15) .32753(11) .53160(6) .0182(2) Uani d . 1 . . O
H1HA -.0863 .3537 .4956 .027 Uiso calc R 1 . . H
O2A .18859(17) .13714(10) .69354(6) .0183(2) Uani d . 1 . . O
H2HA .2881 .1164 .7075 .027 Uiso calc R 1 . . H
O3A .47719(15) .21528(10) .57649(6) .0149(2) Uani d . 1 . . O
O4A .15237(17) .04164(10) .53658(6) .0174(2) Uani d . 1 . . O
O5A .11116(16) .38425(10) .43266(6) .0179(2) Uani d . 1 . . O
H5HA .1080 .4312 .4051 .027 Uiso calc R 1 . . H
O6A .33504(18) .52395(10) .50839(6) .0204(3) Uani d . 1 . . O
O7A .48890(16) .38203(10) .53639(6) .0164(2) Uani d . 1 . . O
O8A .37947(19) .00138(10) .60183(6) .0211(3) Uani d . 1 . . O
O9A -.01476(17) .33786(10) .67684(6) .0193(2) Uani d . 1 . . O
O10A .1254(2) .42475(12) .75432(7) .0286(3) Uani d . 1 . . O
O11A .07426(19) .03387(11) .40540(6) .0219(3) Uani d . 1 . . O
H11A .1357 -.0136 .4219 .033 Uiso calc R 1 . . H
C1A .0605(2) .30858(13) .56292(8) .0136(3) Uani d . 1 . . C
H1A .1285 .3746 .5674 .016 Uiso calc R 1 . . H
C2A .0309(2) .26188(13) .62915(8) .0154(3) Uani d . 1 . . C
H2A -.0606 .2058 .6270 .018 Uiso calc R 1 . . H
C3A .2144(2) .21871(13) .64991(8) .0141(3) Uani d . 1 . . C
C4A .2974(2) .18345(13) .58571(8) .0129(3) Uani d . 1 . . C
C5A .1790(2) .22646(12) .53140(7) .0116(3) Uani d . 1 . . C
C6A .0753(2) .13291(13) .50537(8) .0147(3) Uani d . 1 . . C
H6A -.0559 .1390 .5124 .018 Uiso calc R 1 . . H
C7A .1199(2) .12857(13) .43446(8) .0153(3) Uani d . 1 . . C
H7A .0491 .1837 .4123 .018 Uiso calc R 1 . . H
C8A .3188(2) .16099(13) .43317(7) .0134(3) Uani d . 1 . . C
H8A .3870 .1058 .4563 .016 Uiso calc R 1 . . H
C9A .3177(2) .25622(12) .47859(7) .0116(3) Uani d . 1 . . C
C10A .2891(2) .36256(13) .44944(8) .0139(3) Uani d . 1 . . C
H10A .3628 .3679 .4102 .017 Uiso calc R 1 . . H
C11A .3674(2) .43433(14) .49988(8) .0151(3) Uani d . 1 . . C
C12A .4887(2) .27250(13) .51990(7) .0131(3) Uani d . 1 . . C
H12A .5978 .2536 .4957 .016 Uiso calc R 1 . . H
C13A .2857(2) .06556(13) .57760(8) .0155(3) Uani d . 1 . . C
C14A .2983(2) .31438(13) .68223(8) .0166(3) Uani d . 1 . . C
H14A .3454 .3600 .6479 .020 Uiso calc R 1 . . H
C15A .1343(3) .36608(14) .70958(9) .0204(3) Uani d . 1 . . C
C16A .4481(3) .29640(16) .73098(9) .0252(4) Uani d . 1 . . C
H16A .4875 .3627 .7487 .038 Uiso calc R 1 . . H
H16B .5484 .2625 .7102 .038 Uiso calc R 1 . . H
H16C .4047 .2524 .7655 .038 Uiso calc R 1 . . H
C17A .4033(2) .17030(14) .36585(8) .0171(3) Uani d . 1 . . C
C18A .2843(3) .23041(17) .31799(8) .0226(4) Uani d . 1 . . C
H18A .3395 .2300 .2759 .034 Uiso calc R 1 . . H
H18B .2712 .3017 .3327 .034 Uiso calc R 1 . . H
H18C .1665 .1977 .3150 .034 Uiso calc R 1 . . H
C19A .4275(3) .06132(16) .33818(9) .0270(4) Uani d . 1 . . C
H19A .3101 .0305 .3296 .040 Uiso calc R 1 . . H
H19B .4939 .0186 .3690 .040 Uiso calc R 1 . . H
H19C .4938 .0656 .2983 .040 Uiso calc R 1 . . H
C20A .5922(2) .21718(16) .37150(8) .0206(3) Uani d . 1 . . C
H20A .6641 .1770 .4021 .031 Uiso calc R 1 . . H
H20B .5839 .2886 .3864 .031 Uiso calc R 1 . . H
H20C .6487 .2157 .3296 .031 Uiso calc R 1 . . H
O1B .37642(16) .23496(10) .00320(6) .0178(2) Uani d . 1 . . O
H1HB .3920 .2776 -.0264 .027 Uiso calc R 1 . . H
O2B .61554(18) .04031(11) .16805(6) .0207(3) Uani d . 1 . . O
H2HB .7072 .0121 .1837 .031 Uiso calc R 1 . . H
O3B .94462(16) .10996(10) .06296(6) .0166(2) Uani d . 1 . . O
O4B .62239(17) -.04148(9) .00060(6) .0170(2) Uani d . 1 . . O
O5B .64412(17) .31774(10) -.08190(6) .0180(2) Uani d . 1 . . O
H5HB .6562 .3666 -.1078 .027 Uiso calc R 1 . . H
O6B .84724(19) .43445(11) .01391(7) .0235(3) Uani d . 1 . . O
O7B .97973(16) .28380(10) .03741(6) .0182(2) Uani d . 1 . . O
O8B .80101(19) -.09892(11) .07933(6) .0225(3) Uani d . 1 . . O
O9B .45961(19) .25553(11) .15083(6) .0220(3) Uani d . 1 . . O
O10B .6126(2) .33470(12) .22943(7) .0292(3) Uani d . 1 . . O
O11B .57728(19) -.02014(11) -.13452(6) .0222(3) Uani d . 1 . . O
H11B .6226 -.0747 -.1200 .033 Uiso calc R 1 . . H
C1B .5365(2) .22233(13) .03826(8) .0133(3) Uani d . 1 . . C
H1B .5987 .2901 .0433 .016 Uiso calc R 1 . . H
C2B .4957(2) .17680(13) .10383(8) .0165(3) Uani d . 1 . . C
H2B .3939 .1271 .1005 .020 Uiso calc R 1 . . H
C3B .6665(2) .12164(13) .12719(8) .0159(3) Uani d . 1 . . C
C4B .7584(2) .08721(13) .06466(8) .0139(3) Uani d . 1 . . C
C5B .6639(2) .14185(12) .00859(7) .0118(3) Uani d . 1 . . C
C6B .5623(2) .05577(12) -.02715(8) .0141(3) Uani d . 1 . . C
H6B .4300 .0644 -.0248 .017 Uiso calc R 1 . . H
C7B .6286(2) .06384(13) -.09516(8) .0146(3) Uani d . 1 . . C
H7B .5730 .1270 -.1143 .018 Uiso calc R 1 . . H
C8B .8299(2) .08659(13) -.08607(7) .0130(3) Uani d . 1 . . C
H8B .8817 .0256 -.0632 .016 Uiso calc R 1 . . H
C9B .82132(19) .17495(13) -.03565(7) .0119(3) Uani d . 1 . . C
C10B .8125(2) .28688(13) -.05862(8) .0143(3) Uani d . 1 . . C
H10B .9011 .2963 -.0933 .017 Uiso calc R 1 . . H
C11B .8768(2) .34667(14) .00000(8) .0171(3) Uani d . 1 . . C
C12B .9781(2) .17819(13) .01261(8) .0151(3) Uani d . 1 . . C
H12B 1.0932 .1613 -.0084 .018 Uiso calc R 1 . . H
C13B .7335(2) -.02818(14) .05136(8) .0162(3) Uani d . 1 . . C
C14B .7643(2) .20958(14) .16239(8) .0187(3) Uani d . 1 . . C
H14B .8269 .2514 .1295 .022 Uiso calc R 1 . . H
C15B .6111(3) .27390(15) .18651(8) .0215(3) Uani d . 1 . . C
C16B .9015(3) .18147(17) .21383(9) .0277(4) Uani d . 1 . . C
H16D .9386 .2439 .2369 .042 Uiso calc R 1 . . H
H16E 1.0055 .1499 .1940 .042 Uiso calc R 1 . . H
H16F .8487 .1326 .2438 .042 Uiso calc R 1 . . H
C17B .9404(2) .09985(14) -.14806(8) .0162(3) Uani d . 1 . . C
C18B .8508(2) .17222(15) -.19726(8) .0196(3) Uani d . 1 . . C
H18D .8451 .2421 -.1796 .029 Uiso calc R 1 . . H
H18E .7298 .1476 -.2071 .029 Uiso calc R 1 . . H
H18F .9206 .1730 -.2364 .029 Uiso calc R 1 . . H
C19B .9631(3) -.00728(15) -.17895(9) .0232(4) Uani d . 1 . . C
H19D .8470 -.0319 -.1950 .035 Uiso calc R 1 . . H
H19E 1.0105 -.0558 -.1470 .035 Uiso calc R 1 . . H
H19F 1.0461 -.0022 -.2145 .035 Uiso calc R 1 . . H
C20B 1.1300(2) .13842(16) -.13184(9) .0205(3) Uani d . 1 . . C
H20D 1.2022 .1371 -.1704 .031 Uiso calc R 1 . . H
H20E 1.1846 .0936 -.0993 .031 Uiso calc R 1 . . H
H20F 1.1240 .2091 -.1155 .031 Uiso calc R 1 . . H
O1W .5019(2) .53009(13) .26802(8) .0334(3) Uani d . 1 . . O
O2W .2407(13) -.0403(4) .1721(4) .0346(16) Uani d P .72(3) . . O
O2W' .181(3) -.0269(7) .1514(11) .032(3) Uani d P .28(3) . . O
O3W .2362(6) .5574(3) .36358(18) .0241(11) Uani d P .494(10) . . O
O3W' .1490(7) .5294(3) .34387(18) .0307(14) Uani d P .506(10) . . O

loop_
_atom_site_aniso_label
_atom_site_aniso_U_11
_atom_site_aniso_U_22
_atom_site_aniso_U_33
_atom_site_aniso_U_12
_atom_site_aniso_U_13
_atom_site_aniso_U_23
O1A .0114(5) .0213(6) .0219(6) .0031(4) -.0002(4) .0012(5)
O2A .0233(6) .0159(6) .0158(5) .0005(5) .0049(5) .0039(5)
O3A .0113(5) .0201(6) .0133(5) .0004(4) .0003(4) .0039(4)
O4A .0214(6) .0121(5) .0186(5) -.0019(4) .0004(5) .0007(4)
O5A .0142(5) .0172(6) .0219(6) .0033(4) -.0042(4) .0038(5)
O6A .0229(6) .0132(6) .0252(6) -.0018(5) .0001(5) -.0016(5)
O7A .0156(5) .0152(6) .0182(5) -.0021(4) -.0034(4) -.0006(4)
O8A .0283(7) .0165(6) .0185(6) .0067(5) .0021(5) .0021(5)
O9A .0240(6) .0169(6) .0171(6) .0029(5) .0070(5) -.0025(5)
O10A .0425(8) .0221(7) .0213(6) .0017(6) .0048(6) -.0078(5)
O11A .0278(7) .0159(6) .0220(6) -.0058(5) -.0020(5) -.0050(5)
C1A .0111(6) .0134(7) .0164(7) .0004(5) .0008(5) -.0011(6)
C2A .0161(7) .0127(7) .0175(7) .0004(6) .0056(6) -.0019(6)
C3A .0178(7) .0117(6) .0130(7) -.0004(5) .0034(5) -.0001(5)
C4A .0129(6) .0129(7) .0130(7) .0002(5) .0015(5) .0005(5)
C5A .0105(6) .0121(6) .0122(6) .0000(5) .0008(5) .0003(5)
C6A .0145(7) .0111(6) .0185(7) -.0012(5) .0007(5) .0006(6)
C7A .0170(7) .0136(7) .0152(7) -.0022(6) -.0004(6) -.0028(6)
C8A .0148(7) .0130(7) .0126(7) .0004(5) .0014(5) -.0003(5)
C9A .0108(6) .0129(6) .0111(6) -.0006(5) .0000(5) -.0001(5)
C10A .0131(7) .0133(7) .0154(7) .0004(5) -.0005(5) .0011(6)
C11A .0146(7) .0152(7) .0155(7) -.0015(6) .0012(6) .0013(6)
C12A .0115(6) .0147(7) .0132(6) -.0004(5) -.0002(5) .0008(6)
C13A .0186(7) .0140(7) .0140(7) .0008(6) .0053(6) -.0005(6)
C14A .0210(7) .0144(7) .0144(7) -.0025(6) .0011(6) -.0010(6)
C15A .0298(9) .0144(7) .0170(7) -.0001(6) .0039(6) -.0003(6)
C16A .0286(9) .0267(9) .0201(8) -.0026(7) -.0060(7) -.0021(7)
C17A .0197(7) .0182(8) .0136(7) .0015(6) .0023(6) -.0008(6)
C18A .0241(8) .0298(9) .0137(7) .0017(7) -.0020(6) .0009(7)
C19A .0405(11) .0212(9) .0196(8) .0026(8) .0096(8) -.0040(7)
C20A .0180(7) .0280(9) .0159(7) .0024(7) .0049(6) .0030(7)
O1B .0120(5) .0169(6) .0243(6) .0014(4) -.0005(4) .0046(5)
O2B .0267(6) .0183(6) .0173(5) .0028(5) .0045(5) .0066(5)
O3B .0114(5) .0216(6) .0169(5) .0020(4) -.0013(4) .0017(5)
O4B .0192(6) .0120(5) .0198(6) -.0018(4) -.0004(5) .0013(4)
O5B .0166(5) .0156(6) .0218(6) .0004(5) -.0008(4) .0038(5)
O6B .0246(6) .0163(6) .0298(7) -.0043(5) .0037(5) -.0054(5)
O7B .0164(5) .0199(6) .0183(5) -.0045(5) -.0014(4) -.0033(5)
O8B .0293(7) .0165(6) .0218(6) .0071(5) .0010(5) .0052(5)
O9B .0280(7) .0205(6) .0176(6) .0070(5) .0067(5) -.0007(5)
O10B .0503(9) .0204(7) .0170(6) .0047(6) .0058(6) -.0024(5)
O11B .0271(7) .0181(6) .0214(6) -.0053(5) -.0026(5) -.0067(5)
C1B .0105(6) .0133(7) .0161(7) .0006(5) .0022(5) .0018(6)
C2B .0177(7) .0144(7) .0177(7) .0026(6) .0061(6) .0011(6)
C3B .0199(7) .0141(7) .0137(7) .0016(6) .0028(6) .0028(6)
C4B .0140(7) .0144(7) .0132(7) .0010(5) -.0001(5) .0009(5)
C5B .0104(6) .0117(6) .0133(6) -.0007(5) .0006(5) .0018(5)
C6B .0128(6) .0116(7) .0179(7) -.0011(5) -.0007(5) .0002(6)
C7B .0149(7) .0141(7) .0147(7) -.0023(5) -.0018(5) -.0020(6)
C8B .0132(7) .0126(7) .0132(6) .0002(5) .0003(5) .0001(5)
C9B .0080(6) .0143(7) .0136(6) -.0012(5) .0019(5) .0003(5)
C10B .0138(7) .0131(7) .0160(7) -.0012(5) .0022(5) -.0001(6)
C11B .0141(7) .0182(7) .0192(7) -.0061(6) .0036(6) -.0014(6)
C12B .0122(7) .0168(7) .0161(7) -.0007(6) .0001(5) -.0011(6)
C13B .0168(7) .0158(7) .0162(7) .0025(6) .0042(6) .0002(6)
C14B .0247(8) .0181(8) .0134(7) .0003(6) -.0006(6) -.0010(6)
C15B .0321(9) .0173(8) .0152(7) .0027(7) .0045(7) .0029(6)
C16B .0341(10) .0276(10) .0212(9) .0033(8) -.0090(8) -.0028(8)
C17B .0159(7) .0183(7) .0145(7) .0012(6) .0028(5) .0003(6)
C18B .0227(8) .0220(8) .0141(7) .0016(7) .0015(6) .0010(6)
C19B .0284(9) .0202(8) .0212(8) .0040(7) .0059(7) -.0037(7)
C20B .0157(7) .0259(9) .0199(8) .0001(6) .0039(6) .0006(7)
O1W .0482(9) .0226(7) .0288(7) .0042(7) -.0135(7) -.0040(6)
O2W .036(3) .0330(14) .035(2) .0011(15) -.001(2) -.0102(15)
O2W' .035(6) .024(3) .037(6) .006(3) -.007(5) -.011(3)
O3W .024(2) .0230(15) .0255(16) .0037(13) .0003(14) .0079(12)
O3W' .036(3) .0327(18) .0235(17) .0104(18) .0065(17) .0123(14)

loop_
_atom_type_symbol
_atom_type_description
_atom_type_scat_dispersion_real
_atom_type_scat_dispersion_imag
_atom_type_scat_source
C C .0033 .0016 'International Tables Vol C Tables 4.2.6.8 and 6.1.1.4'
H H .0000 .0000 'International Tables Vol C Tables 4.2.6.8 and 6.1.1.4'
O O .0106 .0060 'International Tables Vol C Tables 4.2.6.8 and 6.1.1.4'

loop_
_geom_angle_atom_site_label_1
_geom_angle_atom_site_label_2
_geom_angle_atom_site_label_3
_geom_angle
C1A O1A H1HA 109.5
C3A O2A H2HA 109.5
C12A O3A C4A 109.87(12)
C13A O4A C6A 112.43(13)
C10A O5A H5HA 109.5
C11A O7A C12A 110.74(13)
C15A O9A C2A 109.33(13)
C7A O11A H11A 109.5
O1A C1A C2A 110.46(13)
O1A C1A C5A 115.33(13)
C2A C1A C5A 101.98(13)
O1A C1A H1A 109.6
C2A C1A H1A 109.6
C5A C1A H1A 109.6
O9A C2A C1A 113.22(14)
O9A C2A C3A 105.87(13)
C1A C2A C3A 104.84(13)
O9A C2A H2A 110.9
C1A C2A H2A 110.9
C3A C2A H2A 110.9
O2A C3A C2A 108.85(13)
O2A C3A C14A 112.22(13)
C2A C3A C14A 100.75(13)
O2A C3A C4A 113.48(13)
C2A C3A C4A 103.36(13)
C14A C3A C4A 116.64(13)
O3A C4A C5A 109.25(12)
O3A C4A C13A 108.94(13)
C5A C4A C13A 104.36(13)
O3A C4A C3A 115.08(13)
C5A C4A C3A 107.33(13)
C13A C4A C3A 111.31(13)
C4A C5A C6A 104.95(13)
C4A C5A C1A 105.29(13)
C6A C5A C1A 113.94(13)
C4A C5A C9A 103.23(12)
C6A C5A C9A 106.26(12)
C1A C5A C9A 121.45(13)
O4A C6A C7A 108.19(13)
O4A C6A C5A 106.67(13)
C7A C6A C5A 104.83(13)
O4A C6A H6A 112.2
C7A C6A H6A 112.2
C5A C6A H6A 112.2
O11A C7A C6A 113.31(14)
O11A C7A C8A 117.05(14)
C6A C7A C8A 103.51(13)
O11A C7A H7A 107.5
C6A C7A H7A 107.5
C8A C7A H7A 107.5
C7A C8A C9A 100.88(12)
C7A C8A C17A 116.27(13)
C9A C8A C17A 119.77(13)
C7A C8A H8A 106.3
C9A C8A H8A 106.3
C17A C8A H8A 106.3
C10A C9A C12A 102.09(12)
C10A C9A C8A 118.41(12)
C12A C9A C8A 115.82(13)
C10A C9A C5A 114.39(13)
C12A C9A C5A 101.00(12)
C8A C9A C5A 104.13(12)
O5A C10A C11A 113.93(14)
O5A C10A C9A 114.13(13)
C11A C10A C9A 103.12(13)
O5A C10A H10A 108.5
C11A C10A H10A 108.5
C9A C10A H10A 108.5
O6A C11A O7A 122.30(16)
O6A C11A C10A 128.32(16)
O7A C11A C10A 109.38(14)
O3A C12A O7A 108.35(13)
O3A C12A C9A 109.72(12)
O7A C12A C9A 105.19(13)
O3A C12A H12A 111.1
O7A C12A H12A 111.1
C9A C12A H12A 111.1
O8A C13A O4A 122.38(16)
O8A C13A C4A 127.71(16)
O4A C13A C4A 109.89(14)
C15A C14A C16A 114.00(15)
C15A C14A C3A 101.17(14)
C16A C14A C3A 117.47(15)
C15A C14A H14A 107.9
C16A C14A H14A 107.9
C3A C14A H14A 107.9
O10A C15A O9A 120.49(18)
O10A C15A C14A 128.64(19)
O9A C15A C14A 110.87(14)
C14A C16A H16A 109.5
C14A C16A H16B 109.5
H16A C16A H16B 109.5
C14A C16A H16C 109.5
H16A C16A H16C 109.5
H16B C16A H16C 109.5
C19A C17A C18A 106.88(15)
C19A C17A C20A 106.08(15)
C18A C17A C20A 111.73(15)
C19A C17A C8A 108.73(14)
C18A C17A C8A 112.76(14)
C20A C17A C8A 110.34(13)
C17A C18A H18A 109.5
C17A C18A H18B 109.5
H18A C18A H18B 109.5
C17A C18A H18C 109.5
H18A C18A H18C 109.5
H18B C18A H18C 109.5
C17A C19A H19A 109.5
C17A C19A H19B 109.5
H19A C19A H19B 109.5
C17A C19A H19C 109.5
H19A C19A H19C 109.5
H19B C19A H19C 109.5
C17A C20A H20A 109.5
C17A C20A H20B 109.5
H20A C20A H20B 109.5
C17A C20A H20C 109.5
H20A C20A H20C 109.5
H20B C20A H20C 109.5
C1B O1B H1HB 109.5
C3B O2B H2HB 109.5
C12B O3B C4B 109.70(12)
C13B O4B C6B 112.67(13)
C10B O5B H5HB 109.5
C11B O7B C12B 110.82(13)
C15B O9B C2B 109.33(14)
C7B O11B H11B 109.5
O1B C1B C2B 109.35(13)
O1B C1B C5B 113.27(13)
C2B C1B C5B 103.50(13)
O1B C1B H1B 110.2
C2B C1B H1B 110.2
C5B C1B H1B 110.2
O9B C2B C1B 112.34(14)
O9B C2B C3B 106.04(14)
C1B C2B C3B 106.63(13)
O9B C2B H2B 110.6
C1B C2B H2B 110.6
C3B C2B H2B 110.6
O2B C3B C14B 113.27(13)
O2B C3B C2B 107.87(13)
C14B C3B C2B 101.21(14)
O2B C3B C4B 115.01(14)
C14B C3B C4B 113.70(14)
C2B C3B C4B 104.15(13)
O3B C4B C13B 108.28(13)
O3B C4B C5B 108.92(13)
C13B C4B C5B 105.00(13)
O3B C4B C3B 114.15(13)
C13B C4B C3B 112.25(13)
C5B C4B C3B 107.81(13)
C4B C5B C6B 104.77(13)
C4B C5B C1B 106.49(13)
C6B C5B C1B 112.36(13)
C4B C5B C9B 103.63(12)
C6B C5B C9B 106.37(12)
C1B C5B C9B 121.68(13)
O4B C6B C7B 109.24(13)
O4B C6B C5B 106.73(12)
C7B C6B C5B 103.81(12)
O4B C6B H6B 112.2
C7B C6B H6B 112.2
C5B C6B H6B 112.2
O11B C7B C6B 113.75(14)
O11B C7B C8B 118.25(14)
C6B C7B C8B 103.41(12)
O11B C7B H7B 106.9
C6B C7B H7B 106.9
C8B C7B H7B 106.9
C7B C8B C9B 99.89(12)
C7B C8B C17B 116.72(13)
C9B C8B C17B 120.67(13)
C7B C8B H8B 106.1
C9B C8B H8B 106.1
C17B C8B H8B 106.1
C10B C9B C12B 102.06(13)
C10B C9B C8B 119.11(13)
C12B C9B C8B 115.13(13)
C10B C9B C5B 114.54(13)
C12B C9B C5B 101.14(12)
C8B C9B C5B 103.77(12)
O5B C10B C11B 113.89(14)
O5B C10B C9B 114.43(13)
C11B C10B C9B 102.63(13)
O5B C10B H10B 108.5
C11B C10B H10B 108.5
C9B C10B H10B 108.5
O6B C11B O7B 122.39(17)
O6B C11B C10B 128.53(17)
O7B C11B C10B 109.08(15)
O3B C12B O7B 108.93(13)
O3B C12B C9B 109.39(13)
O7B C12B C9B 105.07(13)
O3B C12B H12B 111.1
O7B C12B H12B 111.1
C9B C12B H12B 111.1
O8B C13B O4B 122.50(17)
O8B C13B C4B 127.64(16)
O4B C13B C4B 109.84(14)
C15B C14B C16B 113.80(15)
C15B C14B C3B 102.16(15)
C16B C14B C3B 118.20(16)
C15B C14B H14B 107.4
C16B C14B H14B 107.4
C3B C14B H14B 107.4
O10B C15B O9B 121.46(18)
O10B C15B C14B 128.11(19)
O9B C15B C14B 110.42(15)
C14B C16B H16D 109.5
C14B C16B H16E 109.5
H16D C16B H16E 109.5
C14B C16B H16F 109.5
H16D C16B H16F 109.5
H16E C16B H16F 109.5
C20B C17B C18B 109.87(15)
C20B C17B C19B 106.12(15)
C18B C17B C19B 108.58(14)
C20B C17B C8B 110.70(13)
C18B C17B C8B 113.07(14)
C19B C17B C8B 108.23(14)
C17B C18B H18D 109.5
C17B C18B H18E 109.5
H18D C18B H18E 109.5
C17B C18B H18F 109.5
H18D C18B H18F 109.5
H18E C18B H18F 109.5
C17B C19B H19D 109.5
C17B C19B H19E 109.5
H19D C19B H19E 109.5
C17B C19B H19F 109.5
H19D C19B H19F 109.5
H19E C19B H19F 109.5
C17B C20B H20D 109.5
C17B C20B H20E 109.5
H20D C20B H20E 109.5
C17B C20B H20F 109.5
H20D C20B H20F 109.5
H20E C20B H20F 109.5

loop_
_geom_bond_atom_site_label_1
_geom_bond_atom_site_label_2
_geom_bond_site_symmetry_2
_geom_bond_distance
_geom_bond_publ_flag
O1A C1A . 1.411(2) ?
O1A H1HA . .8400 ?
O2A C3A . 1.413(2) ?
O2A H2HA . .8400 ?
O3A C12A . 1.402(2) ?
O3A C4A . 1.426(2) ?
O4A C13A . 1.342(2) ?
O4A C6A . 1.466(2) ?
O5A C10A . 1.402(2) ?
O5A H5HA . .8400 ?
O6A C11A . 1.202(2) ?
O7A C11A . 1.360(2) ?
O7A C12A . 1.462(2) ?
O8A C13A . 1.197(2) ?
O9A C15A . 1.351(2) ?
O9A C2A . 1.448(2) ?
O10A C15A . 1.210(2) ?
O11A C7A . 1.410(2) ?
O11A H11A . .8400 ?
C1A C2A . 1.533(2) ?
C1A C5A . 1.543(2) ?
C1A H1A . 1.0000 ?
C2A C3A . 1.540(2) ?
C2A H2A . 1.0000 ?
C3A C14A . 1.542(2) ?
C3A C4A . 1.559(2) ?
C4A C5A . 1.535(2) ?
C4A C13A . 1.541(2) ?
C5A C6A . 1.536(2) ?
C5A C9A . 1.578(2) ?
C6A C7A . 1.528(2) ?
C6A H6A . 1.0000 ?
C7A C8A . 1.550(2) ?
C7A H7A . 1.0000 ?
C8A C9A . 1.559(2) ?
C8A C17A . 1.560(2) ?
C8A H8A . 1.0000 ?
C9A C10A . 1.522(2) ?
C9A C12A . 1.548(2) ?
C10A C11A . 1.518(2) ?
C10A H10A . 1.0000 ?
C12A H12A . 1.0000 ?
C14A C15A . 1.521(3) ?
C14A C16A . 1.522(2) ?
C14A H14A . 1.0000 ?
C16A H16A . .9800 ?
C16A H16B . .9800 ?
C16A H16C . .9800 ?
C17A C19A . 1.540(3) ?
C17A C18A . 1.542(2) ?
C17A C20A . 1.544(2) ?
C18A H18A . .9800 ?
C18A H18B . .9800 ?
C18A H18C . .9800 ?
C19A H19A . .9800 ?
C19A H19B . .9800 ?
C19A H19C . .9800 ?
C20A H20A . .9800 ?
C20A H20B . .9800 ?
C20A H20C . .9800 ?
O1B C1B . 1.405(2) ?
O1B H1HB . .8400 ?
O2B C3B . 1.415(2) ?
O2B H2HB . .8400 ?
O3B C12B . 1.402(2) ?
O3B C4B . 1.427(2) ?
O4B C13B . 1.350(2) ?
O4B C6B . 1.457(2) ?
O5B C10B . 1.403(2) ?
O5B H5HB . .8400 ?
O6B C11B . 1.197(2) ?
O7B C11B . 1.361(2) ?
O7B C12B . 1.465(2) ?
O8B C13B . 1.196(2) ?
O9B C15B . 1.369(2) ?
O9B C2B . 1.447(2) ?
O10B C15B . 1.196(2) ?
O11B C7B . 1.415(2) ?
O11B H11B . .8400 ?
C1B C2B . 1.530(2) ?
C1B C5B . 1.552(2) ?
C1B H1B . 1.0000 ?
C2B C3B . 1.539(2) ?
C2B H2B . 1.0000 ?
C3B C14B . 1.537(2) ?
C3B C4B . 1.555(2) ?
C4B C13B . 1.533(2) ?
C4B C5B . 1.534(2) ?
C5B C6B . 1.538(2) ?
C5B C9B . 1.572(2) ?
C6B C7B . 1.520(2) ?
C6B H6B . 1.0000 ?
C7B C8B . 1.546(2) ?
C7B H7B . 1.0000 ?
C8B C9B . 1.560(2) ?
C8B C17B . 1.561(2) ?
C8B H8B . 1.0000 ?
C9B C10B . 1.531(2) ?
C9B C12B . 1.537(2) ?
C10B C11B . 1.523(2) ?
C10B H10B . 1.0000 ?
C12B H12B . 1.0000 ?
C14B C15B . 1.513(3) ?
C14B C16B . 1.520(3) ?
C14B H14B . 1.0000 ?
C16B H16D . .9800 ?
C16B H16E . .9800 ?
C16B H16F . .9800 ?
C17B C20B . 1.539(2) ?
C17B C18B . 1.539(2) ?
C17B C19B . 1.543(3) ?
C18B H18D . .9800 ?
C18B H18E . .9800 ?
C18B H18F . .9800 ?
C19B H19D . .9800 ?
C19B H19E . .9800 ?
C19B H19F . .9800 ?
C20B H20D . .9800 ?
C20B H20E . .9800 ?
C20B H20F . .9800 ?
O2W O2W' . .641(17) ?
O3W O3W' . .849(4) ?

loop_
_geom_hbond_atom_site_label_D
_geom_hbond_atom_site_label_H
_geom_hbond_atom_site_label_A
_geom_hbond_site_symmetry_A
_geom_hbond_distance_DH
_geom_hbond_distance_HA
_geom_hbond_distance_DA
_geom_hbond_angle_DHA
O1A H1HA O5A . .84 2.04 2.749(2) 142.2
O1A H1HA O4A 2_556 .84 2.58 3.141(2) 125.7
O2A H2HA O1W 2_646 .84 1.99 2.809(2) 164.1
O5A H5HA O3W . .84 2.09 2.839(3) 147.7
O5A H5HA O3W' . .84 1.84 2.664(3) 168.6
O11A H11A O1A 2_546 .84 2.29 2.991(2) 140.7
O1B H1HB O5B . .84 2.30 2.911(2) 130.5
O1B H1HB O8B 2_655 .84 2.41 3.052(2) 133.3
O1B H1HB O4B 2_655 .84 2.41 2.901(2) 118.0
O2B H2HB O10A 2_646 .84 2.12 2.924(2) 160.7
O5B H5HB O2W 2_655 .84 1.98 2.786(3) 161.5
O5B H5HB O2W' 2_655 .84 2.07 2.821(8) 149.4
O11B H11B O9B 2_645 .84 2.37 2.943(2) 125.6

loop_
_geom_torsion_atom_site_label_1
_geom_torsion_atom_site_label_2
_geom_torsion_atom_site_label_3
_geom_torsion_atom_site_label_4
_geom_torsion
C15A O9A C2A C1A -95.94(16)
C15A O9A C2A C3A 18.37(17)
O1A C1A C2A O9A -79.85(17)
C5A C1A C2A O9A 157.05(13)
O1A C1A C2A C3A 165.21(13)
C5A C1A C2A C3A 42.12(15)
O9A C2A C3A O2A 86.17(15)
C1A C2A C3A O2A -153.87(13)
O9A C2A C3A C14A -31.97(15)
C1A C2A C3A C14A 87.99(14)
O9A C2A C3A C4A -152.92(13)
C1A C2A C3A C4A -32.96(16)
C12A O3A C4A C5A -1.92(17)
C12A O3A C4A C13A 111.51(15)
C12A O3A C4A C3A -122.70(15)
O2A C3A C4A O3A -109.38(16)
C2A C3A C4A O3A 132.90(14)
C14A C3A C4A O3A 23.4(2)
O2A C3A C4A C5A 128.79(14)
C2A C3A C4A C5A 11.07(16)
C14A C3A C4A C5A -98.42(16)
O2A C3A C4A C13A 15.17(19)
C2A C3A C4A C13A -102.55(15)
C14A C3A C4A C13A 147.96(15)
O3A C4A C5A C6A 128.63(13)
C13A C4A C5A C6A 12.25(16)
C3A C4A C5A C6A -105.97(14)
O3A C4A C5A C1A -110.81(14)
C13A C4A C5A C1A 132.81(13)
C3A C4A C5A C1A 14.59(16)
O3A C4A C5A C9A 17.50(16)
C13A C4A C5A C9A -98.89(14)
C3A C4A C5A C9A 142.90(13)
O1A C1A C5A C4A -154.23(13)
C2A C1A C5A C4A -34.51(15)
O1A C1A C5A C6A -39.77(19)
C2A C1A C5A C6A 79.96(16)
O1A C1A C5A C9A 89.32(17)
C2A C1A C5A C9A -150.95(13)
C13A O4A C6A C7A 112.63(15)
C13A O4A C6A C5A .33(17)
C4A C5A C6A O4A -8.27(16)
C1A C5A C6A O4A -122.93(14)
C9A C5A C6A O4A 100.68(13)
C4A C5A C6A C7A -122.87(13)
C1A C5A C6A C7A 122.47(14)
C9A C5A C6A C7A -13.92(16)
O4A C6A C7A O11A 51.43(18)
C5A C6A C7A O11A 164.96(14)
O4A C6A C7A C8A -76.37(15)
C5A C6A C7A C8A 37.16(16)
O11A C7A C8A C9A -170.92(14)
C6A C7A C8A C9A -45.49(15)
O11A C7A C8A C17A 57.9(2)
C6A C7A C8A C17A -176.69(14)
C7A C8A C9A C10A -92.30(15)
C17A C8A C9A C10A 36.7(2)
C7A C8A C9A C12A 145.94(13)
C17A C8A C9A C12A -85.07(17)
C7A C8A C9A C5A 36.04(14)
C17A C8A C9A C5A 165.03(14)
C4A C5A C9A C10A -133.24(13)
C6A C5A C9A C10A 116.60(14)
C1A C5A C9A C10A -15.8(2)
C4A C5A C9A C12A -24.43(15)
C6A C5A C9A C12A -134.59(13)
C1A C5A C9A C12A 93.04(16)
C4A C5A C9A C8A 96.00(13)
C6A C5A C9A C8A -14.16(15)
C1A C5A C9A C8A -146.53(14)
C12A C9A C10A O5A -153.96(13)
C8A C9A C10A O5A 77.56(18)
C5A C9A C10A O5A -45.82(18)
C12A C9A C10A C11A -29.85(15)
C8A C9A C10A C11A -158.33(13)
C5A C9A C10A C11A 78.29(15)
C12A O7A C11A O6A 174.33(16)
C12A O7A C11A C10A -6.51(17)
O5A C10A C11A O6A -32.9(2)
C9A C10A C11A O6A -157.15(17)
O5A C10A C11A O7A 148.00(14)
C9A C10A C11A O7A 23.76(16)
C4A O3A C12A O7A 99.00(14)
C4A O3A C12A C9A -15.34(17)
C11A O7A C12A O3A -130.56(13)
C11A O7A C12A C9A -13.28(16)
C10A C9A C12A O3A 143.27(13)
C8A C9A C12A O3A -86.62(16)
C5A C9A C12A O3A 25.12(16)
C10A C9A C12A O7A 26.92(15)
C8A C9A C12A O7A 157.03(13)
C5A C9A C12A O7A -91.23(13)
C6A O4A C13A O8A -170.71(15)
C6A O4A C13A C4A 7.94(18)
O3A C4A C13A O8A 49.2(2)
C5A C4A C13A O8A 165.76(16)
C3A C4A C13A O8A -78.8(2)
O3A C4A C13A O4A -129.40(13)
C5A C4A C13A O4A -12.80(17)
C3A C4A C13A O4A 102.66(15)
O2A C3A C14A C15A -83.24(16)
C2A C3A C14A C15A 32.40(15)
C4A C3A C14A C15A 143.40(14)
O2A C3A C14A C16A 41.5(2)
C2A C3A C14A C16A 157.14(15)
C4A C3A C14A C16A -91.86(18)
C2A O9A C15A O10A -175.77(17)
C2A O9A C15A C14A 3.89(19)
C16A C14A C15A O10A 28.5(3)
C3A C14A C15A O10A 155.55(19)
C16A C14A C15A O9A -151.13(16)
C3A C14A C15A O9A -24.07(18)
C7A C8A C17A C19A -71.80(19)
C9A C8A C17A C19A 166.55(15)
C7A C8A C17A C18A 46.5(2)
C9A C8A C17A C18A -75.11(19)
C7A C8A C17A C20A 172.26(14)
C9A C8A C17A C20A 50.6(2)
C15B O9B C2B C1B -97.88(16)
C15B O9B C2B C3B 18.23(17)
O1B C1B C2B O9B -88.63(17)
C5B C1B C2B O9B 150.38(13)
O1B C1B C2B C3B 155.62(13)
C5B C1B C2B C3B 34.63(17)
O9B C2B C3B O2B 88.43(15)
C1B C2B C3B O2B -151.66(13)
O9B C2B C3B C14B -30.72(16)
C1B C2B C3B C14B 89.19(15)
O9B C2B C3B C4B -148.92(13)
C1B C2B C3B C4B -29.01(17)
C12B O3B C4B C13B 116.35(14)
C12B O3B C4B C5B 2.69(18)
C12B O3B C4B C3B -117.84(15)
O2B C3B C4B O3B -109.10(16)
C14B C3B C4B O3B 23.8(2)
C2B C3B C4B O3B 133.07(14)
O2B C3B C4B C13B 14.6(2)
C14B C3B C4B C13B 147.53(14)
C2B C3B C4B C13B -103.23(15)
O2B C3B C4B C5B 129.76(14)
C14B C3B C4B C5B -97.32(16)
C2B C3B C4B C5B 11.93(17)
O3B C4B C5B C6B 125.49(13)
C13B C4B C5B C6B 9.70(16)
C3B C4B C5B C6B -110.15(14)
O3B C4B C5B C1B -115.28(14)
C13B C4B C5B C1B 128.93(13)
C3B C4B C5B C1B 9.08(17)
O3B C4B C5B C9B 14.16(16)
C13B C4B C5B C9B -101.63(14)
C3B C4B C5B C9B 138.52(13)
O1B C1B C5B C4B -144.86(13)
C2B C1B C5B C4B -26.55(16)
O1B C1B C5B C6B -30.71(18)
C2B C1B C5B C6B 87.60(15)
O1B C1B C5B C9B 97.02(17)
C2B C1B C5B C9B -144.68(14)
C13B O4B C6B C7B 116.95(14)
C13B O4B C6B C5B 5.30(17)
C4B C5B C6B O4B -9.29(16)
C1B C5B C6B O4B -124.49(14)
C9B C5B C6B O4B 100.06(14)
C4B C5B C6B C7B -124.64(13)
C1B C5B C6B C7B 120.16(14)
C9B C5B C6B C7B -15.29(16)
O4B C6B C7B O11B 55.60(17)
C5B C6B C7B O11B 169.16(13)
O4B C6B C7B C8B -73.92(15)
C5B C6B C7B C8B 39.63(15)
O11B C7B C8B C9B -174.74(14)
C6B C7B C8B C9B -48.01(15)
O11B C7B C8B C17B 53.4(2)
C6B C7B C8B C17B -179.89(13)
C7B C8B C9B C10B -91.47(15)
C17B C8B C9B C10B 37.9(2)
C7B C8B C9B C12B 146.83(13)
C17B C8B C9B C12B -83.82(18)
C7B C8B C9B C5B 37.28(14)
C17B C8B C9B C5B 166.63(13)
C4B C5B C9B C10B -132.54(14)
C6B C5B C9B C10B 117.31(14)
C1B C5B C9B C10B -13.0(2)
C4B C5B C9B C12B -23.63(15)
C6B C5B C9B C12B -133.78(13)
C1B C5B C9B C12B 95.89(16)
C4B C5B C9B C8B 95.97(14)
C6B C5B C9B C8B -14.18(15)
C1B C5B C9B C8B -144.51(14)
C12B C9B C10B O5B -154.98(13)
C8B C9B C10B O5B 76.99(17)
C5B C9B C10B O5B -46.64(18)
C12B C9B C10B C11B -31.09(15)
C8B C9B C10B C11B -159.13(13)
C5B C9B C10B C11B 77.25(16)
C12B O7B C11B O6B 173.99(15)
C12B O7B C11B C10B -6.06(17)
O5B C10B C11B O6B -31.7(2)
C9B C10B C11B O6B -155.94(17)
O5B C10B C11B O7B 148.36(13)
C9B C10B C11B O7B 24.11(16)
C4B O3B C12B O7B 94.98(14)
C4B O3B C12B C9B -19.36(17)
C11B O7B C12B O3B -131.72(13)
C11B O7B C12B C9B -14.61(16)
C10B C9B C12B O3B 145.27(13)
C8B C9B C12B O3B -84.21(16)
C5B C9B C12B O3B 26.92(16)
C10B C9B C12B O7B 28.47(15)
C8B C9B C12B O7B 158.99(12)
C5B C9B C12B O7B -89.88(13)
C6B O4B C13B O8B -177.69(16)
C6B O4B C13B C4B 1.15(18)
O3B C4B C13B O8B 55.5(2)
C5B C4B C13B O8B 171.69(17)
C3B C4B C13B O8B -71.5(2)
O3B C4B C13B O4B -123.30(14)
C5B C4B C13B O4B -7.07(18)
C3B C4B C13B O4B 109.78(15)
O2B C3B C14B C15B -84.36(17)
C2B C3B C14B C15B 30.85(15)
C4B C3B C14B C15B 141.89(14)
O2B C3B C14B C16B 41.4(2)
C2B C3B C14B C16B 156.58(16)
C4B C3B C14B C16B -92.38(19)
C2B O9B C15B O10B -178.39(17)
C2B O9B C15B C14B 2.70(19)
C16B C14B C15B O10B 30.4(3)
C3B C14B C15B O10B 158.99(19)
C16B C14B C15B O9B -150.75(16)
C3B C14B C15B O9B -22.19(18)
C7B C8B C17B C20B 171.23(14)
C9B C8B C17B C20B 49.8(2)
C7B C8B C17B C18B 47.5(2)
C9B C8B C17B C18B -74.01(19)
C7B C8B C17B C19B -72.86(18)
C9B C8B C17B C19B 165.67(14)
